data_4113980
loop_
_publ_author_name
'Diran Herebian'
'Eberhard Bothe'
'Frank Neese'
'Thomas Weyherm\"uller'
'Karl Wieghardt'

_publ_section_title
;
 Molecular and Electronic Structures of
 Bis-(o-diiminobenzosemiquinonato)metal(II) Complexes (Ni, Pd, Pt), Their
 Monocations and -Anions, and of Dimeric Dications Containing Weak
 Metal-Metal Bonds
;
_journal_name_full 'Journal of the American Chemical Society'
_journal_page_first 9116
_journal_page_last 9128
_journal_paper_doi 10.1021/ja030123u
_journal_volume 125
_journal_year 2003
_chemical_formula_sum 'C24 H20 N4 Pd'
_chemical_formula_weight 470.84
_chemical_name_systematic
; 
 ? 
;
_space_group_IT_number 2
_symmetry_cell_setting triclinic
_symmetry_space_group_name_Hall '-P 1'
_symmetry_space_group_name_H-M 'P -1'
_atom_sites_solution_hydrogens geom
_atom_sites_solution_primary direct
_atom_sites_solution_secondary difmap
_audit_creation_method SHELXL
_cell_angle_alpha 73.74(1)
_cell_angle_beta 75.84(1)
_cell_angle_gamma 63.36(1)
_cell_formula_units_Z 2
_cell_length_a 9.5312(6)
_cell_length_b 10.2585(6)
_cell_length_c 11.7914(6)
_cell_measurement_reflns_used 14050
_cell_measurement_temperature 100(2)
_cell_volume 979.73(14)
_computing_cell_refinement 'Nonius Collect Software'
_computing_data_collection 'Nonius Collect Software'
_computing_data_reduction 'Nonius Collect Software'
_computing_structure_refinement 'SHELXL-93 (Sheldrick, 1993)'
_computing_structure_solution 'SHELXS-86 (Sheldrick, 1990)'
_diffrn_ambient_temperature 100(2)
_diffrn_measurement_device 'Nonius Kappa-CCD'
_diffrn_measurement_method '129 images at 1.0 deg. in \w and 40 sec.'
_diffrn_radiation_monochromator graphite
_diffrn_radiation_source 'rotating anode'
_diffrn_radiation_type MoK\a
_diffrn_radiation_wavelength 0.71073
_diffrn_reflns_av_R_equivalents 0.0360
_diffrn_reflns_av_sigmaI/netI 0.0625
_diffrn_reflns_limit_h_max 14
_diffrn_reflns_limit_h_min -14
_diffrn_reflns_limit_k_max 15
_diffrn_reflns_limit_k_min -14
_diffrn_reflns_limit_l_max 18
_diffrn_reflns_limit_l_min -18
_diffrn_reflns_number 11863
_diffrn_reflns_theta_max 33.15
_diffrn_reflns_theta_min 3.64
_exptl_absorpt_coefficient_mu 0.965
_exptl_absorpt_correction_T_max 0.949
_exptl_absorpt_correction_T_min 0.865
_exptl_absorpt_correction_type 'gaussian, face-indexed'
_exptl_crystal_colour black
_exptl_crystal_density_diffrn 1.596
_exptl_crystal_description 'opaque needle'
_exptl_crystal_F_000 476
_exptl_crystal_size_max 0.21
_exptl_crystal_size_mid 0.08
_exptl_crystal_size_min 0.06
_refine_diff_density_max 0.707
_refine_diff_density_min -1.105
_refine_diff_density_rms 0.105
_refine_ls_extinction_method none
_refine_ls_goodness_of_fit_all 1.009
_refine_ls_goodness_of_fit_obs 1.051
_refine_ls_matrix_type full
_refine_ls_number_parameters 273
_refine_ls_number_reflns 7344
_refine_ls_number_restraints 0
_refine_ls_restrained_S_all 1.019
_refine_ls_restrained_S_obs 1.051
_refine_ls_R_factor_all 0.0536
_refine_ls_R_factor_obs 0.0331
_refine_ls_shift/esd_max 0.000
_refine_ls_shift/esd_mean 0.000
_refine_ls_structure_factor_coef Fsqd
_refine_ls_weighting_details 'w=1/[\s^2^(Fo^2^)+(0.0000P)^2^+0.7518P] where P=(Fo^2^+2Fc^2^)/3'
_refine_ls_weighting_scheme calc
_refine_ls_wR_factor_all 0.0807
_refine_ls_wR_factor_obs 0.0714
_reflns_number_observed 5509
_reflns_number_total 7391
_reflns_observed_criterion >2sigma(I)
_cod_data_source_file ja030123u_3.cif
_cod_data_source_block 5
_cod_depositor_comments
;
The following automatic conversions were performed:

'_refine_ls_weighting_scheme' value 'calc
w=1/[\s^2^(Fo^2^)+(0.0000P)^2^+0.7518P] where P=(Fo^2^+2Fc^2^)/3' was
changed to 'calc'. New tag '_refine_ls_weighting_details' was
created. The value of the new tag was set to
'w=1/[\s^2^(Fo^2^)+(0.0000P)^2^+0.7518P] where P=(Fo^2^+2Fc^2^)/3'.

Automatic conversion script
Id: cif_fix_values 3143 2015-03-26 13:38:13Z robertas 
;
_cod_original_cell_volume 979.73(10)
_cod_database_code 4113980

loop_
_symmetry_equiv_pos_as_xyz
'x, y, z'
'-x, -y, -z'

loop_
_atom_site_aniso_label
_atom_site_aniso_U_11
_atom_site_aniso_U_22
_atom_site_aniso_U_33
_atom_site_aniso_U_23
_atom_site_aniso_U_13
_atom_site_aniso_U_12
Pd1 0.01440(10) 0.01150(10) 0.00980(10) -0.00099(7) -0.00140(7) -0.00490(8)
N1 0.0193(8) 0.0146(8) 0.0110(8) -0.0003(6) -0.0028(6) -0.0059(7)
N2 0.0150(7) 0.0132(8) 0.0103(7) 0.0000(6) -0.0025(6) -0.0058(6)
C1 0.0146(8) 0.0141(9) 0.0138(9) 0.0003(7) -0.0029(7) -0.0071(7)
C2 0.0125(8) 0.0139(9) 0.0138(9) -0.0022(7) -0.0017(6) -0.0067(7)
C3 0.0166(8) 0.0161(9) 0.0116(8) -0.0019(7) -0.0014(7) -0.0078(7)
C4 0.0170(9) 0.0163(9) 0.0150(9) -0.0043(7) 0.0007(7) -0.0074(8)
C5 0.0148(8) 0.0146(9) 0.0199(10) -0.0028(7) -0.0012(7) -0.0064(7)
C6 0.0154(8) 0.0135(9) 0.0172(9) -0.0002(7) -0.0035(7) -0.0049(7)
C7 0.0157(8) 0.0143(9) 0.0117(8) -0.0036(7) -0.0005(7) -0.0071(7)
C8 0.0145(8) 0.0168(9) 0.0157(9) -0.0013(7) -0.0005(7) -0.0068(7)
C9 0.0234(10) 0.0168(10) 0.0149(9) -0.0009(7) 0.0001(8) -0.0081(8)
C10 0.0240(10) 0.0127(9) 0.0174(10) -0.0009(7) -0.0071(8) -0.0041(8)
C11 0.0175(9) 0.0174(10) 0.0219(10) -0.0030(8) -0.0072(8) -0.0057(8)
C12 0.0159(8) 0.0190(10) 0.0168(9) -0.0034(7) -0.0012(7) -0.0091(8)
Pd2 0.01280(9) 0.00976(9) 0.00891(9) -0.00226(7) -0.00071(7) -0.00359(7)
N3 0.0160(7) 0.0095(7) 0.0126(8) -0.0034(6) -0.0010(6) -0.0017(6)
N4 0.0136(7) 0.0108(7) 0.0111(7) -0.0030(6) -0.0016(6) -0.0042(6)
C13 0.0130(8) 0.0128(9) 0.0123(8) -0.0036(7) 0.0001(6) -0.0050(7)
C14 0.0122(8) 0.0120(8) 0.0124(8) -0.0027(6) -0.0008(6) -0.0056(7)
C15 0.0162(8) 0.0130(9) 0.0122(8) -0.0036(7) -0.0004(7) -0.0052(7)
C16 0.0185(9) 0.0172(9) 0.0110(8) -0.0020(7) -0.0009(7) -0.0099(8)
C17 0.0183(9) 0.0154(9) 0.0155(9) 0.0003(7) -0.0048(7) -0.0074(8)
C18 0.0140(8) 0.0106(8) 0.0155(9) -0.0016(7) -0.0025(7) -0.0037(7)
C19 0.0144(8) 0.0112(8) 0.0092(8) -0.0025(6) 0.0014(6) -0.0050(7)
C20 0.0135(8) 0.0166(9) 0.0177(9) -0.0051(7) -0.0012(7) -0.0063(7)
C21 0.0128(8) 0.0166(10) 0.0236(10) -0.0032(8) -0.0009(7) -0.0041(7)
C22 0.0185(9) 0.0130(9) 0.0233(11) -0.0049(8) 0.0042(8) -0.0044(8)
C23 0.0209(9) 0.0141(9) 0.0151(9) -0.0051(7) 0.0018(7) -0.0091(8)
C24 0.0171(8) 0.0163(9) 0.0114(8) -0.0021(7) -0.0018(7) -0.0086(7)

loop_
_atom_site_label
_atom_site_type_symbol
_atom_site_fract_x
_atom_site_fract_y
_atom_site_fract_z
_atom_site_U_iso_or_equiv
_atom_site_thermal_displace_type
_atom_site_occupancy
_atom_site_calc_flag
_atom_site_refinement_flags
Pd1 Pd 0.5000 0.5000 0.0000 0.01235(5) Uani 1 d S
N1 N 0.3497(2) 0.7093(2) -0.0262(2) 0.0157(3) Uani 1 d .
H1 H 0.3223(30) 0.7686(29) -0.0919(23) 0.016(6) Uiso 1 d .
N2 N 0.4377(2) 0.5317(2) 0.16683(14) 0.0132(3) Uani 1 d .
C1 C 0.2798(2) 0.7697(2) 0.0709(2) 0.0142(3) Uani 1 d .
C2 C 0.3276(2) 0.6693(2) 0.1811(2) 0.0130(3) Uani 1 d .
C3 C 0.2643(2) 0.7233(2) 0.2894(2) 0.0146(4) Uani 1 d .
H3 H 0.2970(2) 0.6614(2) 0.3611(2) 0.018 Uiso 1 calc R
C4 C 0.1542(2) 0.8678(2) 0.2874(2) 0.0161(4) Uani 1 d .
H4 H 0.1110(2) 0.9018(2) 0.3587(2) 0.019 Uiso 1 calc R
C5 C 0.1053(2) 0.9656(2) 0.1794(2) 0.0166(4) Uani 1 d .
H5 H 0.0299(2) 1.0623(2) 0.1808(2) 0.020 Uiso 1 calc R
C6 C 0.1683(2) 0.9190(2) 0.0728(2) 0.0162(4) Uani 1 d .
H6 H 0.1382(2) 0.9848(2) 0.0019(2) 0.019 Uiso 1 calc R
C7 C 0.4950(2) 0.4198(2) 0.2681(2) 0.0135(3) Uani 1 d .
C8 C 0.3923(2) 0.3708(2) 0.3573(2) 0.0163(4) Uani 1 d .
H8 H 0.2850(2) 0.4109(2) 0.3508(2) 0.020 Uiso 1 calc R
C9 C 0.4509(3) 0.2621(2) 0.4555(2) 0.0194(4) Uani 1 d .
H9 H 0.3824(3) 0.2298(2) 0.5147(2) 0.023 Uiso 1 calc R
C10 C 0.6113(3) 0.2014(2) 0.4659(2) 0.0190(4) Uani 1 d .
H10 H 0.6497(3) 0.1302(2) 0.5326(2) 0.023 Uiso 1 calc R
C11 C 0.7139(2) 0.2477(2) 0.3760(2) 0.0188(4) Uani 1 d .
H11 H 0.8214(2) 0.2061(2) 0.3822(2) 0.023 Uiso 1 calc R
C12 C 0.6567(2) 0.3556(2) 0.2771(2) 0.0167(4) Uani 1 d .
H12 H 0.7262(2) 0.3852(2) 0.2167(2) 0.020 Uiso 1 calc R
Pd2 Pd 0.0000 0.5000 0.0000 0.01094(5) Uani 1 d S
N3 N 0.1201(2) 0.3144(2) 0.10321(15) 0.0140(3) Uani 1 d .
H3A H 0.1862(36) 0.2297(35) 0.0827(27) 0.034(8) Uiso 1 d .
N4 N -0.0855(2) 0.5602(2) 0.15741(14) 0.0120(3) Uani 1 d .
C13 C 0.0926(2) 0.3144(2) 0.2203(2) 0.0129(3) Uani 1 d .
C14 C -0.0239(2) 0.4536(2) 0.2516(2) 0.0121(3) Uani 1 d .
C15 C -0.0689(2) 0.4634(2) 0.3740(2) 0.0141(3) Uani 1 d .
H15 H -0.1458(2) 0.5514(2) 0.3962(2) 0.017 Uiso 1 calc R
C16 C 0.0012(2) 0.3430(2) 0.4595(2) 0.0150(4) Uani 1 d .
H16 H -0.0283(2) 0.3507(2) 0.5394(2) 0.018 Uiso 1 calc R
C17 C 0.1180(2) 0.2067(2) 0.4283(2) 0.0164(4) Uani 1 d .
H17 H 0.1644(2) 0.1267(2) 0.4877(2) 0.020 Uiso 1 calc R
C18 C 0.1624(2) 0.1927(2) 0.3113(2) 0.0140(3) Uani 1 d .
H18 H 0.2385(2) 0.1031(2) 0.2915(2) 0.017 Uiso 1 calc R
C19 C -0.1963(2) 0.7056(2) 0.1754(2) 0.0121(3) Uani 1 d .
C20 C -0.3458(2) 0.7658(2) 0.1400(2) 0.0157(4) Uani 1 d .
H20 H -0.3729(2) 0.7115(2) 0.1044(2) 0.019 Uiso 1 calc R
C21 C -0.4547(2) 0.9073(2) 0.1580(2) 0.0189(4) Uani 1 d .
H21 H -0.5542(2) 0.9474(2) 0.1340(2) 0.023 Uiso 1 calc R
C22 C -0.4154(3) 0.9887(2) 0.2116(2) 0.0201(4) Uani 1 d .
H22 H -0.4889(3) 1.0823(2) 0.2248(2) 0.024 Uiso 1 calc R
C23 C -0.2655(2) 0.9294(2) 0.2453(2) 0.0163(4) Uani 1 d .
H23 H -0.2387(2) 0.9840(2) 0.2807(2) 0.020 Uiso 1 calc R
C24 C -0.1552(2) 0.7886(2) 0.2266(2) 0.0144(4) Uani 1 d .
H24 H -0.0545(2) 0.7502(2) 0.2482(2) 0.017 Uiso 1 calc R

loop_
_atom_type_symbol
_atom_type_description
_atom_type_scat_dispersion_real
_atom_type_scat_dispersion_imag
_atom_type_scat_source
C C 0.0033 0.0016 'International Tables Vol C Tables 4.2.6.8 and 6.1.1.4'
H H 0.0000 0.0000 'International Tables Vol C Tables 4.2.6.8 and 6.1.1.4'
N N 0.0061 0.0033 'International Tables Vol C Tables 4.2.6.8 and 6.1.1.4'
Pd Pd -0.9988 1.0072 'International Tables Vol C Tables 4.2.6.8 and 6.1.1.4'

loop_
_geom_angle_atom_site_label_1
_geom_angle_atom_site_label_2
_geom_angle_atom_site_label_3
_geom_angle
_geom_angle_site_symmetry_1
_geom_angle_site_symmetry_3
N1 Pd1 N1 179.998(1) . 2_665
N1 Pd1 N2 80.07(7) . .
N1 Pd1 N2 99.93(7) 2_665 .
N1 Pd1 N2 99.94(7) . 2_665
N1 Pd1 N2 80.07(7) 2_665 2_665
N2 Pd1 N2 180.0 . 2_665
C1 N1 Pd1 116.61(13) . .
C2 N2 C7 120.2(2) . .
C2 N2 Pd1 115.25(13) . .
C7 N2 Pd1 124.49(13) . .
N1 C1 C6 126.1(2) . .
N1 C1 C2 114.2(2) . .
C6 C1 C2 119.6(2) . .
N2 C2 C3 127.2(2) . .
N2 C2 C1 113.8(2) . .
C3 C2 C1 118.9(2) . .
C4 C3 C2 119.5(2) . .
C3 C4 C5 121.5(2) . .
C6 C5 C4 120.5(2) . .
C5 C6 C1 119.8(2) . .
C12 C7 C8 119.5(2) . .
C12 C7 N2 119.4(2) . .
C8 C7 N2 121.0(2) . .
C9 C8 C7 119.9(2) . .
C8 C9 C10 120.5(2) . .
C11 C10 C9 119.6(2) . .
C10 C11 C12 120.4(2) . .
C11 C12 C7 120.0(2) . .
N3 Pd2 N3 180.0 . 2_565
N3 Pd2 N4 99.77(7) . 2_565
N3 Pd2 N4 80.23(7) 2_565 2_565
N3 Pd2 N4 80.23(7) . .
N3 Pd2 N4 99.77(7) 2_565 .
N4 Pd2 N4 180.0 2_565 .
C13 N3 Pd2 116.57(13) . .
C14 N4 C19 119.8(2) . .
C14 N4 Pd2 115.06(12) . .
C19 N4 Pd2 125.03(12) . .
N3 C13 C18 126.4(2) . .
N3 C13 C14 114.0(2) . .
C18 C13 C14 119.6(2) . .
N4 C14 C15 127.0(2) . .
N4 C14 C13 114.1(2) . .
C15 C14 C13 118.7(2) . .
C16 C15 C14 119.9(2) . .
C15 C16 C17 121.3(2) . .
C18 C17 C16 120.3(2) . .
C17 C18 C13 120.2(2) . .
C20 C19 C24 119.8(2) . .
C20 C19 N4 119.8(2) . .
C24 C19 N4 120.5(2) . .
C21 C20 C19 120.0(2) . .
C22 C21 C20 120.4(2) . .
C21 C22 C23 119.6(2) . .
C22 C23 C24 120.5(2) . .
C23 C24 C19 119.8(2) . .

loop_
_geom_bond_atom_site_label_1
_geom_bond_atom_site_label_2
_geom_bond_distance
_geom_bond_site_symmetry_2
Pd1 N1 1.961(2) .
Pd1 N1 1.961(2) 2_665
Pd1 N2 1.985(2) .
Pd1 N2 1.985(2) 2_665
N1 C1 1.338(3) .
N2 C2 1.357(3) .
N2 C7 1.426(3) .
C1 C6 1.422(3) .
C1 C2 1.441(3) .
C2 C3 1.421(3) .
C3 C4 1.377(3) .
C4 C5 1.414(3) .
C5 C6 1.371(3) .
C7 C12 1.397(3) .
C7 C8 1.399(3) .
C8 C9 1.390(3) .
C9 C10 1.391(3) .
C10 C11 1.390(3) .
C11 C12 1.390(3) .
Pd2 N3 1.961(2) .
Pd2 N3 1.961(2) 2_565
Pd2 N4 1.985(2) 2_565
Pd2 N4 1.985(2) .
N3 C13 1.341(2) .
N4 C14 1.355(2) .
N4 C19 1.428(2) .
C13 C18 1.416(3) .
C13 C14 1.443(3) .
C14 C15 1.420(3) .
C15 C16 1.371(3) .
C16 C17 1.421(3) .
C17 C18 1.369(3) .
C19 C20 1.394(3) .
C19 C24 1.396(3) .
C20 C21 1.394(3) .
C21 C22 1.388(3) .
C22 C23 1.390(3) .
C23 C24 1.394(3) .
